data_7237628
loop_
_publ_author_name
'Sato, Ryonosuke'
'Eda, Shohei'
'Sugiyama, Haruki'
'Uekusa, Hidehiro'
'Hamura, Toshiyuki'
'Mori, Takehiko'

_publ_section_title
;
 Ambipolar transistors based on chloro-substituted tetraphenylpentacene
;
_journal_issue 11
_journal_name_full 'Journal of Materials Chemistry C'
_journal_page_first 3294
_journal_paper_doi 10.1039/C8TC06603E
_journal_volume 7
_journal_year 2019
_chemical_formula_moiety 'C46 H26 F4'
_chemical_formula_sum 'C46 H26 F4'
_chemical_formula_weight 654.67
_chemical_name_common 4F4Ph
_space_group_crystal_system triclinic
_space_group_IT_number 2
_space_group_name_Hall '-P 1'
_space_group_name_H-M_alt 'P -1'
_atom_sites_solution_hydrogens geom
_atom_sites_solution_primary direct
_atom_sites_solution_secondary difmap
_audit_creation_method SHELXL-2018/1
_audit_update_record
;
2018-12-25 deposited with the CCDC.	2019-02-14 downloaded from the CCDC.
;
_cell_angle_alpha 112.6580(10)
_cell_angle_beta 103.9430(10)
_cell_angle_gamma 92.2560(10)
_cell_formula_units_Z 2
_cell_length_a 10.0390(2)
_cell_length_b 13.0700(2)
_cell_length_c 13.4090(2)
_cell_measurement_reflns_used 18385
_cell_measurement_temperature 173(2)
_cell_measurement_theta_max 68.25
_cell_measurement_theta_min 3.71
_cell_volume 1558.51(5)
_computing_cell_refinement 'PROCESS-AUTO (Rigaku, 1998) '
_computing_data_collection 'PROCESS-AUTO (Rigaku, 1998)'
_computing_data_reduction 'PROCESS-AUTO (Rigaku, 1998) '
_computing_molecular_graphics 'ORTEP-3 for Windows (Farrugia, 1998)'
_computing_structure_refinement 'SHELXL-2018/1 (Sheldrick, 2018)'
_computing_structure_solution 'SHELXS (Sheldrick, 1997)'
_diffrn_ambient_temperature 173(2)
_diffrn_detector_area_resol_mean 10.0
_diffrn_measured_fraction_theta_full 0.983
_diffrn_measured_fraction_theta_max 0.981
_diffrn_measurement_device_type 'RIGAKU R-AXIS RAPID-II IP Area Detector'
_diffrn_measurement_method \w-scan
_diffrn_radiation_type CuK\a
_diffrn_radiation_wavelength 1.54186
_diffrn_reflns_av_R_equivalents 0.0399
_diffrn_reflns_av_unetI/netI 0.0607
_diffrn_reflns_Laue_measured_fraction_full 0.983
_diffrn_reflns_Laue_measured_fraction_max 0.981
_diffrn_reflns_limit_h_max 12
_diffrn_reflns_limit_h_min -12
_diffrn_reflns_limit_k_max 15
_diffrn_reflns_limit_k_min -15
_diffrn_reflns_limit_l_max 15
_diffrn_reflns_limit_l_min -15
_diffrn_reflns_number 18385
_diffrn_reflns_point_group_measured_fraction_full 0.983
_diffrn_reflns_point_group_measured_fraction_max 0.981
_diffrn_reflns_theta_full 67.686
_diffrn_reflns_theta_max 68.254
_diffrn_reflns_theta_min 3.705
_diffrn_source 'rotating anode X-ray tube'
_exptl_absorpt_coefficient_mu 0.789
_exptl_absorpt_correction_T_max 0.9844
_exptl_absorpt_correction_T_min 0.9469
_exptl_absorpt_correction_type multi-scan
_exptl_absorpt_process_details 'absorption was corrected by ABSCOR'
_exptl_crystal_colour black
_exptl_crystal_density_diffrn 1.395
_exptl_crystal_description platelet
_exptl_crystal_F_000 676
_exptl_crystal_size_max 0.070
_exptl_crystal_size_mid 0.060
_exptl_crystal_size_min 0.020
_refine_diff_density_max 0.470
_refine_diff_density_min -0.297
_refine_diff_density_rms 0.065
_refine_ls_extinction_method none
_refine_ls_goodness_of_fit_ref 0.968
_refine_ls_hydrogen_treatment constr
_refine_ls_matrix_type full
_refine_ls_number_parameters 451
_refine_ls_number_reflns 5593
_refine_ls_number_restraints 0
_refine_ls_restrained_S_all 0.968
_refine_ls_R_factor_all 0.1144
_refine_ls_R_factor_gt 0.0677
_refine_ls_shift/su_max 0.000
_refine_ls_shift/su_mean 0.000
_refine_ls_structure_factor_coef Fsqd
_refine_ls_weighting_details 'w=1/[\s^2^(Fo^2^)+(0.1361P)^2^] where P=(Fo^2^+2Fc^2^)/3'
_refine_ls_weighting_scheme calc
_refine_ls_wR_factor_gt 0.1814
_refine_ls_wR_factor_ref 0.2312
_reflns_Friedel_coverage 0.000
_reflns_number_gt 2763
_reflns_number_total 5593
_reflns_threshold_expression 'I > 2\s(I)'
_cod_data_source_file c8tc06603e2.cif
_cod_data_source_block 4F
_cod_database_code 7237628
_shelx_shelxl_version_number 2018/1
_shelx_space_group_comment
;
The symmetry employed for this shelxl refinement is uniquely defined
by the following loop, which should always be used as a source of
symmetry information in preference to the above space-group names.
They are only intended as comments.
;

loop_
_space_group_symop_operation_xyz
'x, y, z'
'-x, -y, -z'

loop_
_atom_site_label
_atom_site_type_symbol
_atom_site_fract_x
_atom_site_fract_y
_atom_site_fract_z
_atom_site_U_iso_or_equiv
_atom_site_adp_type
_atom_site_occupancy
_atom_site_site_symmetry_order
_atom_site_calc_flag
_atom_site_refinement_flags_posn
_atom_site_refinement_flags_adp
F47 F 0.55653(19) 0.10876(15) -0.32401(15) 0.0560(6) Uani 1 1 d . .
F50 F 1.1590(2) -0.25882(15) 0.56306(16) 0.0572(6) Uani 1 1 d . .
F48 F 0.7362(2) 0.29583(15) -0.21671(16) 0.0562(6) Uani 1 1 d . .
F49 F 1.32431(19) -0.06349(16) 0.67731(16) 0.0584(6) Uani 1 1 d . .
C22 C 0.8383(3) -0.0010(2) 0.0703(3) 0.0382(7) Uani 1 1 d . .
C9 C 0.9328(3) 0.1041(2) 0.1313(3) 0.0387(7) Uani 1 1 d . .
C21 C 0.8490(3) -0.0793(2) 0.1186(3) 0.0391(8) Uani 1 1 d . .
H21 H 0.788302 -0.148560 0.079580 0.047 Uiso 1 1 calc R U
C10 C 1.0305(3) 0.1200(3) 0.2321(3) 0.0405(8) Uani 1 1 d . .
H10 H 1.094537 0.187525 0.269836 0.049 Uiso 1 1 calc R U
C1 C 0.7421(3) -0.0206(2) -0.0339(3) 0.0362(7) Uani 1 1 d . .
C17 C 1.0577(3) -0.2051(2) 0.4161(3) 0.0383(7) Uani 1 1 d . .
H17 H 0.997815 -0.274721 0.377236 0.046 Uiso 1 1 calc R U
C8 C 0.9287(3) 0.1858(2) 0.0867(3) 0.0366(7) Uani 1 1 d . .
C3 C 0.6466(3) 0.0441(2) -0.1827(2) 0.0368(7) Uani 1 1 d . .
H3 H 0.580324 -0.022028 -0.221876 0.044 Uiso 1 1 calc R U
C20 C 0.9450(3) -0.0610(2) 0.2219(3) 0.0373(7) Uani 1 1 d . .
C11 C 1.0388(3) 0.0419(2) 0.2805(2) 0.0356(7) Uani 1 1 d . .
C19 C 0.9503(3) -0.1441(2) 0.2668(3) 0.0374(7) Uani 1 1 d . .
C18 C 1.0491(3) -0.1245(2) 0.3680(3) 0.0374(7) Uani 1 1 d . .
C13 C 1.1445(3) -0.0195(2) 0.4280(3) 0.0397(8) Uani 1 1 d . .
C12 C 1.1400(3) 0.0615(2) 0.3838(3) 0.0385(8) Uani 1 1 d . .
C4 C 0.6462(3) 0.1212(3) -0.2256(3) 0.0443(8) Uani 1 1 d . .
C6 C 0.8336(3) 0.2437(2) -0.0692(3) 0.0400(8) Uani 1 1 d . .
H6 H 0.895354 0.312516 -0.031610 0.048 Uiso 1 1 calc R U
C2 C 0.7430(3) 0.0586(2) -0.0806(3) 0.0385(7) Uani 1 1 d . .
C14 C 1.2383(3) -0.0015(3) 0.5339(3) 0.0422(8) Uani 1 1 d . .
H14 H 1.300752 0.066692 0.575291 0.051 Uiso 1 1 calc R U
C41 C 0.8481(3) -0.2502(2) 0.2082(3) 0.0396(8) Uani 1 1 d . .
C16 C 1.1500(3) -0.1837(3) 0.5161(3) 0.0462(8) Uani 1 1 d . .
C23 C 0.6362(3) -0.1248(2) -0.0918(3) 0.0374(7) Uani 1 1 d . .
C7 C 0.8390(3) 0.1635(2) -0.0196(3) 0.0384(7) Uani 1 1 d . .
C5 C 0.7421(3) 0.2217(3) -0.1681(3) 0.0427(8) Uani 1 1 d . .
C15 C 1.2393(3) -0.0804(3) 0.5759(3) 0.0452(8) Uani 1 1 d . .
C35 C 1.2426(3) 0.1682(3) 0.4447(3) 0.0416(8) Uani 1 1 d . .
C29 C 1.0110(3) 0.3002(2) 0.1579(3) 0.0416(8) Uani 1 1 d . .
C24 C 0.5436(3) -0.1465(3) -0.0376(3) 0.0453(8) Uani 1 1 d . .
H24 H 0.547483 -0.095154 0.036341 0.054 Uiso 1 1 calc R U
C28 C 0.6275(3) -0.2010(2) -0.2012(3) 0.0450(8) Uani 1 1 d . .
H28 H 0.689719 -0.187673 -0.239642 0.054 Uiso 1 1 calc R U
C36 C 1.2001(3) 0.2731(2) 0.4791(3) 0.0448(8) Uani 1 1 d . .
H36 H 1.103704 0.278219 0.463095 0.054 Uiso 1 1 calc R U
C26 C 0.4381(4) -0.3178(3) -0.1979(3) 0.0562(10) Uani 1 1 d . .
H26 H 0.371743 -0.384002 -0.233126 0.067 Uiso 1 1 calc R U
C33 C 1.0579(4) 0.4715(3) 0.3273(3) 0.0577(10) Uani 1 1 d . .
H33 H 1.037935 0.515418 0.395658 0.069 Uiso 1 1 calc R U
C30 C 1.1164(3) 0.3441(3) 0.1280(3) 0.0489(9) Uani 1 1 d . .
H30 H 1.137625 0.301466 0.059787 0.059 Uiso 1 1 calc R U
C27 C 0.5277(4) -0.2965(3) -0.2537(3) 0.0571(10) Uani 1 1 d . .
H27 H 0.521154 -0.347264 -0.328526 0.069 Uiso 1 1 calc R U
C46 C 0.7077(3) -0.2476(3) 0.1974(3) 0.0490(9) Uani 1 1 d . .
H46 H 0.675136 -0.177242 0.222119 0.059 Uiso 1 1 calc R U
C42 C 0.8933(4) -0.3546(3) 0.1662(3) 0.0516(9) Uani 1 1 d . .
H42 H 0.988658 -0.358698 0.170314 0.062 Uiso 1 1 calc R U
C31 C 1.1904(4) 0.4497(3) 0.1976(3) 0.0568(10) Uani 1 1 d . .
H31 H 1.261803 0.478423 0.175919 0.068 Uiso 1 1 calc R U
C40 C 1.3848(3) 0.1640(3) 0.4675(3) 0.0453(8) Uani 1 1 d . .
H40 H 1.416544 0.093304 0.443449 0.054 Uiso 1 1 calc R U
C43 C 0.7977(4) -0.4521(3) 0.1183(3) 0.0626(11) Uani 1 1 d . .
H43 H 0.828546 -0.522706 0.089559 0.075 Uiso 1 1 calc R U
C39 C 1.4805(4) 0.2607(3) 0.5245(3) 0.0584(10) Uani 1 1 d . .
H39 H 1.576985 0.255939 0.539608 0.070 Uiso 1 1 calc R U
C38 C 1.4361(4) 0.3650(3) 0.5598(3) 0.0629(11) Uani 1 1 d . .
H38 H 1.501431 0.431679 0.599683 0.076 Uiso 1 1 calc R U
C37 C 1.2952(4) 0.3701(3) 0.5360(3) 0.0565(10) Uani 1 1 d . .
H37 H 1.263515 0.440896 0.559022 0.068 Uiso 1 1 calc R U
C34 C 0.9815(3) 0.3661(3) 0.2588(3) 0.0483(9) Uani 1 1 d . .
H34 H 0.909114 0.338395 0.280366 0.058 Uiso 1 1 calc R U
C44 C 0.6597(4) -0.4481(3) 0.1120(3) 0.0679(12) Uani 1 1 d . .
H44 H 0.595890 -0.515427 0.080613 0.081 Uiso 1 1 calc R U
C45 C 0.6139(4) -0.3449(3) 0.1517(3) 0.0628(11) Uani 1 1 d . .
H45 H 0.518466 -0.341226 0.147356 0.075 Uiso 1 1 calc R U
C25 C 0.4461(4) -0.2419(3) -0.0903(3) 0.0545(9) Uani 1 1 d . .
H25 H 0.383744 -0.255559 -0.052131 0.065 Uiso 1 1 calc R U
C32 C 1.1639(4) 0.5133(3) 0.2960(3) 0.0575(10) Uani 1 1 d . .
H32 H 1.216579 0.585170 0.342825 0.069 Uiso 1 1 calc R U

loop_
_atom_site_aniso_label
_atom_site_aniso_U_11
_atom_site_aniso_U_22
_atom_site_aniso_U_33
_atom_site_aniso_U_23
_atom_site_aniso_U_13
_atom_site_aniso_U_12
F47 0.0570(12) 0.0586(12) 0.0492(12) 0.0333(10) -0.0094(10) 0.0050(10)
F50 0.0672(13) 0.0579(12) 0.0550(13) 0.0410(10) 0.0021(10) 0.0063(10)
F48 0.0645(13) 0.0532(11) 0.0581(13) 0.0391(10) 0.0025(10) 0.0047(9)
F49 0.0590(13) 0.0669(13) 0.0469(12) 0.0345(10) -0.0074(10) 0.0022(10)
C22 0.0384(17) 0.0361(16) 0.0400(19) 0.0187(14) 0.0049(14) 0.0081(13)
C9 0.0399(17) 0.0352(16) 0.0402(19) 0.0187(14) 0.0038(14) 0.0064(13)
C21 0.0414(18) 0.0319(16) 0.042(2) 0.0174(14) 0.0042(15) 0.0034(13)
C10 0.0397(18) 0.0385(17) 0.043(2) 0.0203(15) 0.0051(15) 0.0052(14)
C1 0.0353(17) 0.0370(16) 0.0360(18) 0.0175(14) 0.0046(14) 0.0065(13)
C17 0.0370(17) 0.0377(16) 0.0399(19) 0.0205(15) 0.0025(14) 0.0044(13)
C8 0.0382(17) 0.0353(16) 0.0351(18) 0.0176(14) 0.0030(14) 0.0037(14)
C3 0.0381(17) 0.0388(16) 0.0374(18) 0.0242(15) 0.0027(14) 0.0068(14)
C20 0.0399(17) 0.0372(16) 0.0378(18) 0.0195(14) 0.0082(14) 0.0102(14)
C11 0.0363(16) 0.0352(16) 0.0350(18) 0.0166(14) 0.0053(14) 0.0055(13)
C19 0.0458(18) 0.0341(16) 0.0345(18) 0.0177(14) 0.0089(15) 0.0069(14)
C18 0.0389(17) 0.0371(16) 0.0380(19) 0.0192(14) 0.0070(14) 0.0072(14)
C13 0.0394(18) 0.0385(16) 0.0409(19) 0.0181(15) 0.0072(15) 0.0044(14)
C12 0.0390(18) 0.0380(17) 0.0385(19) 0.0189(15) 0.0053(15) 0.0033(14)
C4 0.0466(19) 0.0480(19) 0.0366(19) 0.0196(16) 0.0034(15) 0.0142(16)
C6 0.0438(18) 0.0386(17) 0.0385(19) 0.0204(15) 0.0054(15) 0.0054(14)
C2 0.0386(17) 0.0360(16) 0.0430(19) 0.0216(14) 0.0058(15) 0.0057(13)
C14 0.0384(17) 0.0458(18) 0.0406(19) 0.0245(16) -0.0036(15) 0.0032(14)
C41 0.0476(19) 0.0333(16) 0.0348(18) 0.0173(14) 0.0010(15) 0.0001(14)
C16 0.050(2) 0.0446(18) 0.053(2) 0.0307(17) 0.0112(17) 0.0136(16)
C23 0.0397(17) 0.0328(16) 0.0365(18) 0.0178(14) -0.0002(14) 0.0012(13)
C7 0.0393(17) 0.0365(16) 0.0425(19) 0.0205(14) 0.0093(15) 0.0072(14)
C5 0.051(2) 0.0427(17) 0.045(2) 0.0287(16) 0.0118(16) 0.0120(15)
C15 0.0448(19) 0.053(2) 0.0359(19) 0.0234(16) -0.0007(15) 0.0107(16)
C35 0.0428(18) 0.0403(17) 0.0368(19) 0.0198(15) -0.0029(15) -0.0022(14)
C29 0.0459(19) 0.0331(16) 0.045(2) 0.0228(15) -0.0005(15) 0.0013(14)
C24 0.046(2) 0.0417(18) 0.046(2) 0.0178(15) 0.0090(16) 0.0029(15)
C28 0.050(2) 0.0440(18) 0.0390(19) 0.0192(15) 0.0063(16) 0.0023(15)
C36 0.0434(19) 0.0419(18) 0.045(2) 0.0208(16) 0.0000(15) 0.0018(15)
C26 0.048(2) 0.049(2) 0.064(3) 0.0222(19) 0.0049(19) -0.0054(17)
C33 0.072(3) 0.0426(19) 0.044(2) 0.0138(17) -0.0026(19) 0.0094(19)
C30 0.048(2) 0.0457(19) 0.057(2) 0.0295(17) 0.0085(17) 0.0043(16)
C27 0.064(2) 0.0363(18) 0.054(2) 0.0111(17) -0.0001(19) -0.0015(17)
C46 0.046(2) 0.0431(18) 0.052(2) 0.0192(16) 0.0038(16) 0.0027(15)
C42 0.056(2) 0.0424(19) 0.054(2) 0.0244(17) 0.0025(17) 0.0065(16)
C31 0.054(2) 0.0407(19) 0.075(3) 0.0306(19) 0.006(2) 0.0011(17)
C40 0.051(2) 0.0373(17) 0.0401(19) 0.0173(15) -0.0019(16) 0.0010(15)
C43 0.074(3) 0.0385(19) 0.065(3) 0.0203(18) 0.001(2) 0.0117(19)
C39 0.042(2) 0.064(2) 0.060(2) 0.029(2) -0.0071(18) -0.0074(18)
C38 0.055(2) 0.048(2) 0.074(3) 0.027(2) -0.005(2) -0.0049(18)
C37 0.065(2) 0.0395(18) 0.055(2) 0.0169(17) 0.0034(19) 0.0024(17)
C34 0.057(2) 0.0414(18) 0.044(2) 0.0218(16) 0.0022(17) 0.0046(16)
C44 0.067(3) 0.050(2) 0.070(3) 0.029(2) -0.014(2) -0.015(2)
C45 0.046(2) 0.060(2) 0.079(3) 0.035(2) 0.002(2) -0.0060(18)
C25 0.049(2) 0.049(2) 0.067(3) 0.0242(19) 0.0192(19) 0.0005(17)
C32 0.053(2) 0.0400(19) 0.070(3) 0.0251(19) -0.003(2) -0.0001(17)

loop_
_atom_type_symbol
_atom_type_description
_atom_type_scat_dispersion_real
_atom_type_scat_dispersion_imag
_atom_type_scat_source
C C 0.0181 0.0091 'International Tables Vol C Tables 4.2.6.8 and 6.1.1.4'
H H 0.0000 0.0000 'International Tables Vol C Tables 4.2.6.8 and 6.1.1.4'
F F 0.0727 0.0534 'International Tables Vol C Tables 4.2.6.8 and 6.1.1.4'

loop_
_geom_angle_atom_site_label_1
_geom_angle_atom_site_label_2
_geom_angle_atom_site_label_3
_geom_angle
C21 C22 C1 123.2(3)
C21 C22 C9 117.2(3)
C1 C22 C9 119.6(3)
C10 C9 C8 121.2(3)
C10 C9 C22 118.7(3)
C8 C9 C22 120.1(3)
C22 C21 C20 123.6(3)
C22 C21 H21 118.2
C20 C21 H21 118.2
C11 C10 C9 123.6(3)
C11 C10 H10 118.2
C9 C10 H10 118.2
C2 C1 C22 120.1(3)
C2 C1 C23 120.4(3)
C22 C1 C23 119.5(3)
C16 C17 C18 120.9(3)
C16 C17 H17 119.5
C18 C17 H17 119.5
C7 C8 C9 120.1(3)
C7 C8 C29 120.2(3)
C9 C8 C29 119.5(3)
C4 C3 C2 121.7(3)
C4 C3 H3 119.2
C2 C3 H3 119.2
C21 C20 C19 120.9(3)
C21 C20 C11 118.8(3)
C19 C20 C11 120.3(3)
C10 C11 C20 118.1(3)
C10 C11 C12 121.8(3)
C20 C11 C12 120.1(3)
C18 C19 C20 119.5(3)
C18 C19 C41 120.0(3)
C20 C19 C41 120.5(3)
C19 C18 C17 121.3(3)
C19 C18 C13 120.3(3)
C17 C18 C13 118.4(3)
C12 C13 C14 121.8(3)
C12 C13 C18 120.3(3)
C14 C13 C18 117.9(3)
C13 C12 C11 119.5(3)
C13 C12 C35 119.8(3)
C11 C12 C35 120.7(3)
C3 C4 F47 123.0(3)
C3 C4 C5 120.6(3)
F47 C4 C5 116.5(3)
C5 C6 C7 120.1(3)
C5 C6 H6 119.9
C7 C6 H6 119.9
C1 C2 C3 122.0(3)
C1 C2 C7 120.0(3)
C3 C2 C7 117.8(3)
C15 C14 C13 120.7(3)
C15 C14 H14 119.6
C13 C14 H14 119.6
C46 C41 C42 118.5(3)
C46 C41 C19 120.9(3)
C42 C41 C19 120.6(3)
F50 C16 C17 121.7(3)
F50 C16 C15 117.7(3)
C17 C16 C15 120.6(3)
C24 C23 C28 118.7(3)
C24 C23 C1 120.4(3)
C28 C23 C1 121.0(3)
C8 C7 C6 121.9(3)
C8 C7 C2 119.9(3)
C6 C7 C2 118.1(3)
C6 C5 F48 121.0(3)
C6 C5 C4 121.6(3)
F48 C5 C4 117.4(3)
F49 C15 C14 121.5(3)
F49 C15 C16 117.1(3)
C14 C15 C16 121.4(3)
C36 C35 C40 117.8(3)
C36 C35 C12 121.9(3)
C40 C35 C12 120.4(3)
C30 C29 C34 118.4(3)
C30 C29 C8 122.5(3)
C34 C29 C8 119.0(3)
C25 C24 C23 120.6(3)
C25 C24 H24 119.7
C23 C24 H24 119.7
C27 C28 C23 120.1(3)
C27 C28 H28 120.0
C23 C28 H28 120.0
C37 C36 C35 121.3(3)
C37 C36 H36 119.4
C35 C36 H36 119.4
C25 C26 C27 119.2(3)
C25 C26 H26 120.4
C27 C26 H26 120.4
C34 C33 C32 120.4(3)
C34 C33 H33 119.8
C32 C33 H33 119.8
C31 C30 C29 120.1(3)
C31 C30 H30 119.9
C29 C30 H30 119.9
C26 C27 C28 120.5(3)
C26 C27 H27 119.7
C28 C27 H27 119.7
C45 C46 C41 121.5(3)
C45 C46 H46 119.3
C41 C46 H46 119.3
C43 C42 C41 119.6(3)
C43 C42 H42 120.2
C41 C42 H42 120.2
C32 C31 C30 121.9(4)
C32 C31 H31 119.0
C30 C31 H31 119.0
C39 C40 C35 121.3(3)
C39 C40 H40 119.4
C35 C40 H40 119.4
C44 C43 C42 121.2(3)
C44 C43 H43 119.4
C42 C43 H43 119.4
C40 C39 C38 120.2(3)
C40 C39 H39 119.9
C38 C39 H39 119.9
C37 C38 C39 118.9(3)
C37 C38 H38 120.5
C39 C38 H38 120.5
C36 C37 C38 120.5(3)
C36 C37 H37 119.7
C38 C37 H37 119.7
C33 C34 C29 120.2(3)
C33 C34 H34 119.9
C29 C34 H34 119.9
C43 C44 C45 119.5(3)
C43 C44 H44 120.2
C45 C44 H44 120.2
C46 C45 C44 119.7(4)
C46 C45 H45 120.1
C44 C45 H45 120.1
C24 C25 C26 120.9(3)
C24 C25 H25 119.6
C26 C25 H25 119.6
C31 C32 C33 119.0(3)
C31 C32 H32 120.5
C33 C32 H32 120.5

loop_
_geom_bond_atom_site_label_1
_geom_bond_atom_site_label_2
_geom_bond_distance
F47 C4 1.353(3)
F50 C16 1.351(3)
F48 C5 1.356(3)
F49 C15 1.350(3)
C22 C21 1.401(4)
C22 C1 1.416(4)
C22 C9 1.455(4)
C9 C10 1.401(4)
C9 C8 1.408(4)
C21 C20 1.409(4)
C21 H21 0.9500
C10 C11 1.400(4)
C10 H10 0.9500
C1 C2 1.402(4)
C1 C23 1.504(4)
C17 C16 1.351(4)
C17 C18 1.426(4)
C17 H17 0.9500
C8 C7 1.403(4)
C8 C29 1.501(4)
C3 C4 1.338(4)
C3 C2 1.411(4)
C3 H3 0.9500
C20 C19 1.428(4)
C20 C11 1.429(4)
C11 C12 1.430(4)
C19 C18 1.398(4)
C19 C41 1.501(4)
C18 C13 1.457(4)
C13 C12 1.396(4)
C13 C14 1.428(4)
C12 C35 1.509(4)
C4 C5 1.417(4)
C6 C5 1.336(4)
C6 C7 1.439(4)
C6 H6 0.9500
C2 C7 1.459(4)
C14 C15 1.351(4)
C14 H14 0.9500
C41 C46 1.385(4)
C41 C42 1.402(4)
C16 C15 1.412(4)
C23 C24 1.391(4)
C23 C28 1.399(4)
C35 C36 1.388(4)
C35 C40 1.394(4)
C29 C30 1.393(4)
C29 C34 1.406(4)
C24 C25 1.380(4)
C24 H24 0.9500
C28 C27 1.393(4)
C28 H28 0.9500
C36 C37 1.382(4)
C36 H36 0.9500
C26 C25 1.380(5)
C26 C27 1.384(5)
C26 H26 0.9500
C33 C34 1.391(4)
C33 C32 1.397(5)
C33 H33 0.9500
C30 C31 1.386(4)
C30 H30 0.9500
C27 H27 0.9500
C46 C45 1.380(4)
C46 H46 0.9500
C42 C43 1.390(4)
C42 H42 0.9500
C31 C32 1.358(5)
C31 H31 0.9500
C40 C39 1.383(4)
C40 H40 0.9500
C43 C44 1.372(5)
C43 H43 0.9500
C39 C38 1.390(5)
C39 H39 0.9500
C38 C37 1.383(5)
C38 H38 0.9500
C37 H37 0.9500
C34 H34 0.9500
C44 C45 1.388(5)
C44 H44 0.9500
C45 H45 0.9500
C25 H25 0.9500
C32 H32 0.9500

loop_
_geom_torsion_atom_site_label_1
_geom_torsion_atom_site_label_2
_geom_torsion_atom_site_label_3
_geom_torsion_atom_site_label_4
_geom_torsion
C21 C22 C9 C10 1.6(5)
C1 C22 C9 C10 -177.7(3)
C21 C22 C9 C8 179.2(3)
C1 C22 C9 C8 -0.1(5)
C1 C22 C21 C20 179.6(3)
C9 C22 C21 C20 0.3(5)
C8 C9 C10 C11 179.7(3)
C22 C9 C10 C11 -2.7(5)
C21 C22 C1 C2 -176.0(3)
C9 C22 C1 C2 3.2(5)
C21 C22 C1 C23 6.1(5)
C9 C22 C1 C23 -174.7(3)
C10 C9 C8 C7 173.9(3)
C22 C9 C8 C7 -3.7(5)
C10 C9 C8 C29 -11.6(5)
C22 C9 C8 C29 170.8(3)
C22 C21 C20 C19 179.7(3)
C22 C21 C20 C11 -1.2(5)
C9 C10 C11 C20 1.8(5)
C9 C10 C11 C12 -179.9(3)
C21 C20 C11 C10 0.1(5)
C19 C20 C11 C10 179.2(3)
C21 C20 C11 C12 -178.2(3)
C19 C20 C11 C12 1.0(5)
C21 C20 C19 C18 178.4(3)
C11 C20 C19 C18 -0.7(5)
C21 C20 C19 C41 -3.5(5)
C11 C20 C19 C41 177.4(3)
C20 C19 C18 C17 179.8(3)
C41 C19 C18 C17 1.7(5)
C20 C19 C18 C13 0.9(5)
C41 C19 C18 C13 -177.2(3)
C16 C17 C18 C19 -177.4(3)
C16 C17 C18 C13 1.5(5)
C19 C18 C13 C12 -1.3(5)
C17 C18 C13 C12 179.8(3)
C19 C18 C13 C14 176.7(3)
C17 C18 C13 C14 -2.2(4)
C14 C13 C12 C11 -176.4(3)
C18 C13 C12 C11 1.5(5)
C14 C13 C12 C35 4.1(5)
C18 C13 C12 C35 -177.9(3)
C10 C11 C12 C13 -179.5(3)
C20 C11 C12 C13 -1.3(5)
C10 C11 C12 C35 -0.1(5)
C20 C11 C12 C35 178.1(3)
C2 C3 C4 F47 178.9(3)
C2 C3 C4 C5 -1.1(5)
C22 C1 C2 C3 -178.2(3)
C23 C1 C2 C3 -0.3(5)
C22 C1 C2 C7 -2.6(5)
C23 C1 C2 C7 175.2(3)
C4 C3 C2 C1 178.6(3)
C4 C3 C2 C7 2.9(5)
C12 C13 C14 C15 178.9(3)
C18 C13 C14 C15 0.9(5)
C18 C19 C41 C46 113.9(3)
C20 C19 C41 C46 -64.2(4)
C18 C19 C41 C42 -64.1(4)
C20 C19 C41 C42 117.8(3)
C18 C17 C16 F50 179.6(3)
C18 C17 C16 C15 0.6(5)
C2 C1 C23 C24 -119.7(3)
C22 C1 C23 C24 58.2(4)
C2 C1 C23 C28 59.5(4)
C22 C1 C23 C28 -122.6(3)
C9 C8 C7 C6 -178.7(3)
C29 C8 C7 C6 6.9(5)
C9 C8 C7 C2 4.3(5)
C29 C8 C7 C2 -170.2(3)
C5 C6 C7 C8 -176.7(3)
C5 C6 C7 C2 0.4(5)
C1 C2 C7 C8 -1.1(5)
C3 C2 C7 C8 174.6(3)
C1 C2 C7 C6 -178.3(3)
C3 C2 C7 C6 -2.5(4)
C7 C6 C5 F48 -179.5(3)
C7 C6 C5 C4 1.5(5)
C3 C4 C5 C6 -1.2(5)
F47 C4 C5 C6 178.8(3)
C3 C4 C5 F48 179.7(3)
F47 C4 C5 F48 -0.4(4)
C13 C14 C15 F49 -178.0(3)
C13 C14 C15 C16 1.2(5)
F50 C16 C15 F49 -1.8(5)
C17 C16 C15 F49 177.2(3)
F50 C16 C15 C14 178.9(3)
C17 C16 C15 C14 -2.0(5)
C13 C12 C35 C36 -123.0(3)
C11 C12 C35 C36 57.6(4)
C13 C12 C35 C40 57.5(4)
C11 C12 C35 C40 -121.9(3)
C7 C8 C29 C30 -66.9(4)
C9 C8 C29 C30 118.6(3)
C7 C8 C29 C34 113.3(3)
C9 C8 C29 C34 -61.3(4)
C28 C23 C24 C25 0.7(5)
C1 C23 C24 C25 179.9(3)
C24 C23 C28 C27 -0.1(4)
C1 C23 C28 C27 -179.3(3)
C40 C35 C36 C37 -1.3(5)
C12 C35 C36 C37 179.2(3)
C34 C29 C30 C31 0.7(4)
C8 C29 C30 C31 -179.2(3)
C25 C26 C27 C28 1.7(5)
C23 C28 C27 C26 -1.1(5)
C42 C41 C46 C45 3.2(5)
C19 C41 C46 C45 -174.8(3)
C46 C41 C42 C43 -2.0(5)
C19 C41 C42 C43 176.1(3)
C29 C30 C31 C32 0.2(5)
C36 C35 C40 C39 1.3(5)
C12 C35 C40 C39 -179.1(3)
C41 C42 C43 C44 -0.3(6)
C35 C40 C39 C38 -0.4(5)
C40 C39 C38 C37 -0.6(6)
C35 C36 C37 C38 0.3(5)
C39 C38 C37 C36 0.7(6)
C32 C33 C34 C29 0.5(5)
C30 C29 C34 C33 -1.0(4)
C8 C29 C34 C33 178.9(3)
C42 C43 C44 C45 1.4(6)
C41 C46 C45 C44 -2.1(6)
C43 C44 C45 C46 -0.2(6)
C23 C24 C25 C26 -0.1(5)
C27 C26 C25 C24 -1.1(5)
C30 C31 C32 C33 -0.7(5)
C34 C33 C32 C31 0.4(5)
